data_4034975
loop_
_publ_author_name
'Zhao, Yilong'
'Zhou, Yuhan'
'Zhang, Chunxia'
'Li, Dong'
'Sun, Puhua'
'Li, Jianzhe'
'Wang, Huan'
'Liu, Jianhui'
'Qu, Jingping'

_publ_section_title
;
 Base-Controlled Regiodivergent Azidation of Trifluoromethyl Alkenyl
 Triflates: Transition-Metal-Free Access to CF<sub>3</sub>-Containing
 Allyl Azides and Alkenyl Azides.
;
_journal_issue 5
_journal_name_full 'The Journal of organic chemistry'
_journal_page_first 2858
_journal_page_last 2868
_journal_paper_doi 10.1021/acs.joc.7b03294
_journal_volume 83
_journal_year 2018
_chemical_formula_sum 'C13 H14 F3 N3 O3'
_chemical_formula_weight 317.27
_space_group_IT_number 88
_space_group_name_Hall '-I 4ad'
_space_group_name_H-M_alt 'I 41/a :2'
_symmetry_cell_setting tetragonal
_symmetry_space_group_name_H-M 'I 41/a :2'
_atom_sites_solution_hydrogens geom
_atom_sites_solution_primary direct
_atom_sites_solution_secondary difmap
_audit_creation_method SHELXL-97
_cell_angle_alpha 90.00
_cell_angle_beta 90.00
_cell_angle_gamma 90.00
_cell_formula_units_Z 16
_cell_length_a 22.0462(10)
_cell_length_b 22.0462(10)
_cell_length_c 12.8478(12)
_cell_measurement_reflns_used 0.8
_cell_measurement_temperature 301(2)
_cell_measurement_theta_max 0.2
_cell_measurement_theta_min 0.3
_cell_volume 6244.5(7)
_computing_cell_refinement 'Bruker SMART'
_computing_data_collection 'Bruker SMART'
_computing_data_reduction 'Bruker SAINT'
_computing_molecular_graphics 'Bruker SHELXTL'
_computing_publication_material 'Bruker SHELXTL'
_computing_structure_refinement 'Bruker SHELXTL'
_computing_structure_solution 'Bruker SHELXTL'
_diffrn_ambient_temperature 301(2)
_diffrn_measured_fraction_theta_full 0.999
_diffrn_measured_fraction_theta_max 0.999
_diffrn_measurement_device_type 'CCD area detector'
_diffrn_measurement_method 'phi and omega scans'
_diffrn_radiation_monochromator graphite
_diffrn_radiation_source 'sealed tube'
_diffrn_radiation_type MoK\a
_diffrn_radiation_wavelength 0.71073
_diffrn_reflns_av_R_equivalents 0.0680
_diffrn_reflns_av_sigmaI/netI 0.0264
_diffrn_reflns_limit_h_max 25
_diffrn_reflns_limit_h_min -26
_diffrn_reflns_limit_k_max 26
_diffrn_reflns_limit_k_min -26
_diffrn_reflns_limit_l_max 15
_diffrn_reflns_limit_l_min -15
_diffrn_reflns_number 46568
_diffrn_reflns_theta_full 24.99
_diffrn_reflns_theta_max 24.99
_diffrn_reflns_theta_min 2.60
_exptl_absorpt_coefficient_mu 0.120
_exptl_absorpt_correction_T_max 0.9881
_exptl_absorpt_correction_T_min 0.9764
_exptl_absorpt_correction_type empirical
_exptl_absorpt_process_details SADABS
_exptl_crystal_colour black
_exptl_crystal_density_diffrn 1.350
_exptl_crystal_density_method 'not measured'
_exptl_crystal_description block
_exptl_crystal_F_000 2624
_exptl_crystal_size_max 0.20
_exptl_crystal_size_mid 0.18
_exptl_crystal_size_min 0.10
_refine_diff_density_max 0.189
_refine_diff_density_min -0.177
_refine_diff_density_rms 0.036
_refine_ls_extinction_method none
_refine_ls_goodness_of_fit_ref 1.070
_refine_ls_hydrogen_treatment mixed
_refine_ls_matrix_type full
_refine_ls_number_parameters 199
_refine_ls_number_reflns 2744
_refine_ls_number_restraints 0
_refine_ls_restrained_S_all 1.070
_refine_ls_R_factor_all 0.1071
_refine_ls_R_factor_gt 0.0714
_refine_ls_shift/su_max 0.000
_refine_ls_shift/su_mean 0.000
_refine_ls_structure_factor_coef Fsqd
_refine_ls_weighting_details 'calc w=1/[\s^2^(Fo^2^)+(0.0660P)^2^+7.4477P] where P=(Fo^2^+2Fc^2^)/3'
_refine_ls_weighting_scheme calc
_refine_ls_wR_factor_gt 0.1619
_refine_ls_wR_factor_ref 0.1775
_reflns_number_gt 1886
_reflns_number_total 2744
_reflns_threshold_expression >2sigma(I)
_cod_data_source_file jo7b03294_si_002.cif
_cod_data_source_block 2q
_cod_depositor_comments
;
The following automatic conversions were performed:

data item '_symmetry_cell_setting' value 'Tetragonal' was changed to
'tetragonal' in accordance with the
/home/data/users/saulius/crontab/automatic-downloads/current/ACS/lib/dictionaries/cif_core.dic
dictionary named 'cif_core.dic' version 2.4.2 last updated on
2011-04-26.

Automatic conversion script
Id: cif_fix_values 6909 2019-04-08 15:41:33Z antanas 
;
_cod_original_sg_symbol_H-M 'I4(1)/a  '
_cod_database_code 4034975

loop_
_symmetry_equiv_pos_as_xyz
'x, y, z'
'-x+1/2, -y, z+1/2'
'-y+3/4, x+1/4, z+1/4'
'y+3/4, -x+3/4, z+3/4'
'x+1/2, y+1/2, z+1/2'
'-x+1, -y+1/2, z+1'
'-y+5/4, x+3/4, z+3/4'
'y+5/4, -x+5/4, z+5/4'
'-x, -y, -z'
'x-1/2, y, -z-1/2'
'y-3/4, -x-1/4, -z-1/4'
'-y-3/4, x-3/4, -z-3/4'
'-x+1/2, -y+1/2, -z+1/2'
'x, y+1/2, -z'
'y-1/4, -x+1/4, -z+1/4'
'-y-1/4, x-1/4, -z-1/4'

loop_
_atom_site_label
_atom_site_type_symbol
_atom_site_fract_x
_atom_site_fract_y
_atom_site_fract_z
_atom_site_U_iso_or_equiv
_atom_site_adp_type
_atom_site_occupancy
_atom_site_symmetry_multiplicity
_atom_site_calc_flag
_atom_site_refinement_flags
O2 O 0.12050(10) 0.56425(9) 0.05962(15) 0.0716(6) Uani 1 1 d .
O3 O 0.15260(11) 0.51389(11) -0.11935(17) 0.0859(7) Uani 1 1 d .
C6 C 0.01251(12) 0.59102(13) -0.2007(2) 0.0596(7) Uani 1 1 d .
O1 O 0.02000(11) 0.62870(12) 0.07798(17) 0.0916(8) Uani 1 1 d .
C8 C 0.10031(13) 0.54693(13) -0.1211(2) 0.0608(8) Uani 1 1 d .
C9 C 0.08396(13) 0.57167(13) -0.0255(2) 0.0579(7) Uani 1 1 d .
F3 F -0.08171(12) 0.62476(12) -0.64039(17) 0.1230(9) Uani 1 1 d .
C7 C 0.06483(13) 0.55644(13) -0.2076(2) 0.0625(8) Uani 1 1 d .
H7A H 0.0760 0.5396 -0.2711 0.075 Uiso 1 1 calc R
F2 F -0.01571(12) 0.66973(12) -0.5479(2) 0.1240(9) Uani 1 1 d .
C11 C -0.02146(14) 0.58047(14) -0.3854(2) 0.0659(8) Uani 1 1 d .
H11A H 0.0131 0.5582 -0.4020 0.079 Uiso 1 1 calc R
N3 N -0.09730(14) 0.53367(14) -0.5014(2) 0.0861(9) Uani 1 1 d .
F1 F 0.00216(12) 0.58124(13) -0.60672(18) 0.1274(9) Uani 1 1 d .
C5 C -0.00357(14) 0.61593(14) -0.1059(2) 0.0670(8) Uani 1 1 d .
H5A H -0.0385 0.6393 -0.1009 0.080 Uiso 1 1 calc R
C12 C -0.06739(14) 0.59114(14) -0.4680(2) 0.0669(8) Uani 1 1 d .
H12A H -0.0983 0.6192 -0.4416 0.080 Uiso 1 1 calc R
N2 N -0.12516(17) 0.51024(16) -0.4313(3) 0.0964(10) Uani 1 1 d .
C4 C 0.03191(14) 0.60638(14) -0.0182(2) 0.0642(8) Uani 1 1 d .
C13 C -0.04089(18) 0.61639(18) -0.5653(3) 0.0866(10) Uani 1 1 d .
C10 C -0.02736(13) 0.60088(14) -0.2906(2) 0.0636(8) Uani 1 1 d .
H10A H -0.0613 0.6248 -0.2784 0.076 Uiso 1 1 calc R
C2 C 0.1073(2) 0.5123(2) 0.1194(3) 0.1247(17) Uani 1 1 d .
H2A H 0.1348 0.5100 0.1771 0.187 Uiso 1 1 calc R
H2B H 0.1117 0.4768 0.0769 0.187 Uiso 1 1 calc R
H2C H 0.0664 0.5148 0.1448 0.187 Uiso 1 1 calc R
N1 N -0.1520(2) 0.4845(2) -0.3726(4) 0.1512(19) Uani 1 1 d .
C3 C 0.1750(2) 0.4913(2) -0.2139(3) 0.1217(17) Uani 1 1 d .
H3B H 0.2115 0.4687 -0.2013 0.183 Uiso 1 1 calc R
H3C H 0.1836 0.5245 -0.2600 0.183 Uiso 1 1 calc R
H3D H 0.1453 0.4652 -0.2451 0.183 Uiso 1 1 calc R
C1 C -0.0348(2) 0.6598(3) 0.0937(4) 0.152(2) Uani 1 1 d .
H1A H -0.0374 0.6726 0.1650 0.228 Uiso 1 1 calc R
H1B H -0.0682 0.6334 0.0779 0.228 Uiso 1 1 calc R
H1C H -0.0362 0.6947 0.0490 0.228 Uiso 1 1 calc R

loop_
_atom_site_aniso_label
_atom_site_aniso_U_11
_atom_site_aniso_U_22
_atom_site_aniso_U_33
_atom_site_aniso_U_23
_atom_site_aniso_U_13
_atom_site_aniso_U_12
O2 0.0869(15) 0.0718(14) 0.0560(12) 0.0025(10) -0.0153(11) -0.0078(11)
O3 0.0823(15) 0.1103(18) 0.0650(14) -0.0079(12) -0.0060(11) 0.0283(13)
C6 0.0552(17) 0.0638(18) 0.0598(18) -0.0037(14) -0.0019(14) -0.0055(14)
O1 0.0917(17) 0.1167(19) 0.0664(14) -0.0287(13) -0.0002(12) 0.0161(14)
C8 0.0583(18) 0.0635(18) 0.0607(18) -0.0001(14) 0.0001(15) -0.0007(14)
C9 0.0619(18) 0.0558(17) 0.0560(17) -0.0008(14) -0.0027(14) -0.0091(14)
F3 0.135(2) 0.146(2) 0.0879(15) 0.0307(14) -0.0310(15) -0.0047(16)
C7 0.0626(18) 0.075(2) 0.0499(16) -0.0057(14) 0.0004(14) 0.0032(15)
F2 0.135(2) 0.1164(19) 0.1207(19) 0.0296(15) -0.0067(15) -0.0354(16)
C11 0.0584(18) 0.072(2) 0.068(2) -0.0048(16) -0.0075(15) 0.0026(14)
N3 0.098(2) 0.090(2) 0.0705(19) -0.0021(16) -0.0198(17) -0.0211(17)
F1 0.127(2) 0.160(2) 0.0958(17) 0.0109(15) 0.0295(15) 0.0261(18)
C5 0.0586(18) 0.073(2) 0.070(2) -0.0118(16) -0.0007(15) 0.0027(15)
C12 0.0620(18) 0.074(2) 0.0651(19) -0.0026(16) -0.0094(15) 0.0015(15)
N2 0.109(3) 0.099(2) 0.082(2) -0.0026(19) -0.025(2) -0.037(2)
C4 0.0666(19) 0.0702(19) 0.0558(18) -0.0134(15) 0.0042(15) -0.0097(15)
C13 0.089(3) 0.090(3) 0.080(2) 0.008(2) -0.014(2) 0.001(2)
C10 0.0542(17) 0.0702(19) 0.066(2) -0.0035(15) -0.0019(14) 0.0019(14)
C2 0.172(5) 0.115(3) 0.088(3) 0.033(3) -0.027(3) -0.028(3)
N1 0.194(5) 0.154(4) 0.106(3) -0.006(3) -0.002(3) -0.093(4)
C3 0.106(3) 0.176(4) 0.082(3) -0.028(3) -0.003(2) 0.062(3)
C1 0.128(4) 0.236(6) 0.092(3) -0.058(4) 0.006(3) 0.069(4)

loop_
_atom_type_symbol
_atom_type_description
_atom_type_scat_dispersion_real
_atom_type_scat_dispersion_imag
_atom_type_scat_source
C C 0.0033 0.0016 'International Tables Vol C Tables 4.2.6.8 and 6.1.1.4'
H H 0.0000 0.0000 'International Tables Vol C Tables 4.2.6.8 and 6.1.1.4'
N N 0.0061 0.0033 'International Tables Vol C Tables 4.2.6.8 and 6.1.1.4'
O O 0.0106 0.0060 'International Tables Vol C Tables 4.2.6.8 and 6.1.1.4'
F F 0.0171 0.0103 'International Tables Vol C Tables 4.2.6.8 and 6.1.1.4'

loop_
_geom_angle_atom_site_label_1
_geom_angle_atom_site_label_2
_geom_angle_atom_site_label_3
_geom_angle
C9 O2 C2 114.3(3)
C8 O3 C3 118.2(3)
C5 C6 C7 119.2(3)
C5 C6 C10 118.7(3)
C7 C6 C10 122.0(3)
C4 O1 C1 118.4(3)
O3 C8 C7 125.2(3)
O3 C8 C9 114.4(3)
C7 C8 C9 120.4(3)
O2 C9 C4 120.0(3)
O2 C9 C8 120.4(3)
C4 C9 C8 119.5(3)
C8 C7 C6 120.4(3)
C10 C11 C12 123.0(3)
N2 N3 C12 111.9(3)
C6 C5 C4 120.7(3)
C13 C12 N3 104.4(3)
C13 C12 C11 113.1(3)
N3 C12 C11 111.9(3)
N1 N2 N3 173.7(4)
O1 C4 C9 115.1(3)
O1 C4 C5 125.2(3)
C9 C4 C5 119.8(3)
F3 C13 F2 106.5(3)
F3 C13 F1 105.7(3)
F2 C13 F1 106.6(3)
F3 C13 C12 113.3(3)
F2 C13 C12 110.9(3)
F1 C13 C12 113.4(3)
C11 C10 C6 128.6(3)

loop_
_geom_bond_atom_site_label_1
_geom_bond_atom_site_label_2
_geom_bond_distance
O2 C9 1.368(3)
O2 C2 1.409(4)
O3 C8 1.364(4)
O3 C3 1.403(4)
C6 C5 1.383(4)
C6 C7 1.385(4)
C6 C10 1.467(4)
O1 C4 1.356(3)
O1 C1 1.403(5)
C8 C7 1.375(4)
C8 C9 1.391(4)
C9 C4 1.382(4)
F3 C13 1.333(4)
F2 C13 1.319(4)
C11 C10 1.305(4)
C11 C12 1.485(4)
N3 N2 1.207(5)
N3 C12 1.492(4)
F1 C13 1.336(4)
C5 C4 1.388(4)
C12 C13 1.488(5)
N2 N1 1.114(5)
